data_4106341
loop_
_publ_author_name
'Sang Ho Lim'
'Marilyn M. Olmstead'
'Alan L. Balch'

_publ_section_title
;
 Molecular Accordion: Vapoluminescence and Molecular Flexibility in the
 Orange and Green Luminescent Crystals of the Dimer,
 Au2(\m-bis-(diphenylphosphino)ethane)2Br2
;
_journal_name_full 'Journal of the American Chemical Society'
_journal_page_first 10229
_journal_page_last 10238
_journal_paper_doi 10.1021/ja2026807
_journal_volume 133
_journal_year 2011
_chemical_formula_moiety '2(C26 H24 Au Br P2), C4 H10 O'
_chemical_formula_sum 'C56 H58 Au2 Br2 O P4'
_chemical_formula_weight 1424.64
_chemical_name_common AuBr(dppe)-0.5Et2O
_chemical_name_systematic
; 
 ? 
;
_space_group_IT_number 15
_symmetry_cell_setting monoclinic
_symmetry_space_group_name_Hall '-C 2yc'
_symmetry_space_group_name_H-M 'C 1 2/c 1'
_atom_sites_solution_hydrogens geom
_atom_sites_solution_primary direct
_atom_sites_solution_secondary difmap
_audit_creation_method SHELXL-97
_cell_angle_alpha 90.00
_cell_angle_beta 111.4930(10)
_cell_angle_gamma 90.00
_cell_formula_units_Z 4
_cell_length_a 26.0742(13)
_cell_length_b 9.0076(5)
_cell_length_c 24.0854(12)
_cell_measurement_reflns_used 7352
_cell_measurement_temperature 90(2)
_cell_measurement_theta_max 27.272
_cell_measurement_theta_min 2.412
_cell_volume 5263.5(5)
_computing_cell_refinement SAINT
_computing_data_collection 'SMART 5.054 (Bruker, 2003)'
_computing_data_reduction 'SAINT 6.45A (Bruker, 2003)'
_computing_molecular_graphics 'SHELXTL 5.1, XP (Sheldrick, 1994)'
_computing_publication_material 'SHELXS-97 (Sheldrick, 2008)'
_computing_structure_refinement 'SHELXL-97 (Sheldrick, 2008)'
_computing_structure_solution 'SHELXS-97 (Sheldrick, 2008)'
_diffrn_ambient_temperature 90(2)
_diffrn_detector_area_resol_mean 8.3
_diffrn_measured_fraction_theta_full 0.999
_diffrn_measured_fraction_theta_max 0.999
_diffrn_measurement_device_type 'Bruker SMART 1000'
_diffrn_measurement_method \w
_diffrn_radiation_monochromator graphite
_diffrn_radiation_source 'fine-focus sealed tube'
_diffrn_radiation_type MoK\a
_diffrn_radiation_wavelength 0.71073
_diffrn_reflns_av_R_equivalents 0.0588
_diffrn_reflns_av_sigmaI/netI 0.0443
_diffrn_reflns_limit_h_max 33
_diffrn_reflns_limit_h_min -33
_diffrn_reflns_limit_k_max 11
_diffrn_reflns_limit_k_min -11
_diffrn_reflns_limit_l_max 31
_diffrn_reflns_limit_l_min -31
_diffrn_reflns_number 32207
_diffrn_reflns_theta_full 27.57
_diffrn_reflns_theta_max 27.57
_diffrn_reflns_theta_min 1.68
_exptl_absorpt_coefficient_mu 7.246
_exptl_absorpt_correction_T_max 0.314
_exptl_absorpt_correction_T_min 0.206
_exptl_absorpt_correction_type multi-scan
_exptl_absorpt_process_details 'SADABS 2.10 (Sheldrick, 2003)'
_exptl_crystal_colour colorless
_exptl_crystal_density_diffrn 1.798
_exptl_crystal_description 'irregular block '
_exptl_crystal_F_000 2760
_exptl_crystal_size_max 0.23
_exptl_crystal_size_mid 0.20
_exptl_crystal_size_min 0.16
_refine_diff_density_max 1.835
_refine_diff_density_min -0.678
_refine_diff_density_rms 0.159
_refine_ls_extinction_method none
_refine_ls_goodness_of_fit_ref 1.058
_refine_ls_hydrogen_treatment constr
_refine_ls_matrix_type full
_refine_ls_number_parameters 312
_refine_ls_number_reflns 6079
_refine_ls_number_restraints 0
_refine_ls_restrained_S_all 1.058
_refine_ls_R_factor_all 0.0552
_refine_ls_R_factor_gt 0.0314
_refine_ls_shift/su_max 0.000
_refine_ls_shift/su_mean 0.000
_refine_ls_structure_factor_coef Fsqd
_refine_ls_weighting_details 'calc w=1/[\s^2^(Fo^2^)+(0.0253P)^2^+28.9755P] where P=(Fo^2^+2Fc^2^)/3'
_refine_ls_weighting_scheme calc
_refine_ls_wR_factor_gt 0.0635
_refine_ls_wR_factor_ref 0.0713
_reflns_number_gt 4597
_reflns_number_total 6079
_reflns_threshold_expression >2sigma(I)
_cod_data_source_file ja2026807_si_002.cif
_cod_data_source_block sh128
_cod_original_sg_symbol_H-M 'C 2/c'
_cod_database_code 4106341

loop_
_symmetry_equiv_pos_as_xyz
'x, y, z'
'-x, y, -z+1/2'
'x+1/2, y+1/2, z'
'-x+1/2, y+1/2, -z+1/2'
'-x, -y, -z'
'x, -y, z-1/2'
'-x+1/2, -y+1/2, -z'
'x+1/2, -y+1/2, z-1/2'

loop_
_atom_site_label
_atom_site_type_symbol
_atom_site_fract_x
_atom_site_fract_y
_atom_site_fract_z
_atom_site_U_iso_or_equiv
_atom_site_adp_type
_atom_site_occupancy
_atom_site_symmetry_multiplicity
_atom_site_calc_flag
_atom_site_refinement_flags
_atom_site_disorder_assembly
_atom_site_disorder_group
Au1 Au 0.144816(8) 0.46176(2) 0.533664(9) 0.01736(6) Uani 1 1 d . . .
Br1 Br 0.11380(2) 0.46547(6) 0.40985(2) 0.02182(11) Uani 1 1 d . . .
P1 P 0.22215(5) 0.31375(15) 0.57331(5) 0.0153(3) Uani 1 1 d . . .
P2 P 0.07982(5) 0.61941(15) 0.54573(6) 0.0155(3) Uani 1 1 d . . .
C1 C 0.2809(2) 0.4336(5) 0.6117(2) 0.0181(11) Uani 1 1 d . . .
C2 C 0.3294(2) 0.3779(7) 0.6518(2) 0.0253(12) Uani 1 1 d . . .
H2A H 0.3328 0.2748 0.6606 0.030 Uiso 1 1 calc R . .
C3 C 0.3738(2) 0.4730(8) 0.6797(2) 0.0323(13) Uani 1 1 d . . .
H3A H 0.4071 0.4345 0.7078 0.039 Uiso 1 1 calc R . .
C4 C 0.3694(2) 0.6205(8) 0.6666(3) 0.0359(15) Uani 1 1 d . . .
H4A H 0.3997 0.6846 0.6859 0.043 Uiso 1 1 calc R . .
C5 C 0.3214(2) 0.6779(7) 0.6254(3) 0.0307(14) Uani 1 1 d . . .
H5A H 0.3189 0.7804 0.6154 0.037 Uiso 1 1 calc R . .
C6 C 0.2766(2) 0.5846(6) 0.5988(3) 0.0254(12) Uani 1 1 d . . .
H6A H 0.2430 0.6240 0.5716 0.030 Uiso 1 1 calc R . .
C7 C 0.2178(2) 0.1805(6) 0.6287(2) 0.0168(10) Uani 1 1 d . . .
C8 C 0.2317(2) 0.0323(7) 0.6277(2) 0.0267(12) Uani 1 1 d . . .
H8A H 0.2455 -0.0026 0.5987 0.032 Uiso 1 1 calc R . .
C9 C 0.2252(2) -0.0662(6) 0.6698(3) 0.0314(14) Uani 1 1 d . . .
H9A H 0.2341 -0.1682 0.6690 0.038 Uiso 1 1 calc R . .
C10 C 0.2060(2) -0.0154(7) 0.7119(3) 0.0297(13) Uani 1 1 d . . .
H10A H 0.2017 -0.0823 0.7404 0.036 Uiso 1 1 calc R . .
C11 C 0.1929(3) 0.1313(7) 0.7136(2) 0.0308(14) Uani 1 1 d . . .
H11A H 0.1802 0.1661 0.7435 0.037 Uiso 1 1 calc R . .
C12 C 0.1982(2) 0.2287(6) 0.6716(2) 0.0282(13) Uani 1 1 d . . .
H12A H 0.1881 0.3299 0.6723 0.034 Uiso 1 1 calc R . .
C13 C 0.2447(2) 0.2019(5) 0.5234(2) 0.0168(10) Uani 1 1 d . . .
H13A H 0.2790 0.1484 0.5470 0.020 Uiso 1 1 calc R . .
H13B H 0.2161 0.1272 0.5032 0.020 Uiso 1 1 calc R . .
C14 C 0.0802(2) 0.6204(6) 0.6213(2) 0.0195(11) Uani 1 1 d . . .
C15 C 0.1304(2) 0.6028(6) 0.6688(2) 0.0228(11) Uani 1 1 d . . .
H15A H 0.1634 0.5916 0.6609 0.027 Uiso 1 1 calc R . .
C16 C 0.1328(2) 0.6015(7) 0.7266(2) 0.0299(13) Uani 1 1 d . . .
H16A H 0.1672 0.5880 0.7584 0.036 Uiso 1 1 calc R . .
C17 C 0.0855(3) 0.6197(8) 0.7389(3) 0.0406(17) Uani 1 1 d . . .
H17A H 0.0872 0.6183 0.7790 0.049 Uiso 1 1 calc R . .
C18 C 0.0352(3) 0.6400(9) 0.6921(3) 0.047(2) Uani 1 1 d . . .
H18A H 0.0026 0.6544 0.7002 0.056 Uiso 1 1 calc R . .
C19 C 0.0328(2) 0.6391(8) 0.6341(3) 0.0340(15) Uani 1 1 d . . .
H19A H -0.0017 0.6515 0.6024 0.041 Uiso 1 1 calc R . .
C20 C 0.0875(2) 0.8112(6) 0.5287(2) 0.0201(11) Uani 1 1 d . . .
C21 C 0.0779(2) 0.9289(6) 0.5611(3) 0.0285(13) Uani 1 1 d . . .
H21A H 0.0698 0.9090 0.5957 0.034 Uiso 1 1 calc R . .
C22 C 0.0799(2) 1.0738(6) 0.5435(3) 0.0313(14) Uani 1 1 d . . .
H22A H 0.0729 1.1528 0.5659 0.038 Uiso 1 1 calc R . .
C23 C 0.0916(2) 1.1034(6) 0.4949(3) 0.0276(13) Uani 1 1 d . . .
H23A H 0.0923 1.2034 0.4826 0.033 Uiso 1 1 calc R . .
C24 C 0.1027(3) 0.9916(6) 0.4629(3) 0.0352(15) Uani 1 1 d . . .
H24A H 0.1117 1.0147 0.4291 0.042 Uiso 1 1 calc R . .
C25 C 0.1010(3) 0.8437(6) 0.4791(3) 0.0312(14) Uani 1 1 d . . .
H25A H 0.1089 0.7662 0.4567 0.037 Uiso 1 1 calc R . .
C26 C 0.00862(19) 0.5789(5) 0.4965(2) 0.0166(11) Uani 1 1 d . . .
H26A H -0.0165 0.6490 0.5055 0.020 Uiso 1 1 calc R . .
H26B H 0.0049 0.5950 0.4546 0.020 Uiso 1 1 calc R . .
O1 O 0.5000 0.6689(7) 0.7500 0.0440(16) Uani 1 2 d S . .
C27A C 0.5117(5) 0.7931(17) 0.7247(7) 0.055(5) Uani 0.50 1 d P A 1
H27A H 0.5414 0.8519 0.7542 0.066 Uiso 0.50 1 calc PR A 1
H27B H 0.4787 0.8564 0.7070 0.066 Uiso 0.50 1 calc PR A 1
C28A C 0.5321(8) 0.724(3) 0.6728(7) 0.060(6) Uani 0.50 1 d P A 1
H28A H 0.5424 0.8054 0.6519 0.090 Uiso 0.50 1 calc PR A 1
H28B H 0.5020 0.6667 0.6443 0.090 Uiso 0.50 1 calc PR A 1
H28C H 0.5640 0.6594 0.6914 0.090 Uiso 0.50 1 calc PR A 1
C27B C 0.5121(7) 0.7212(18) 0.6931(8) 0.043(4) Uani 0.50 1 d P A 2
H27C H 0.4803 0.7774 0.6655 0.052 Uiso 0.50 1 calc PR A 2
H27D H 0.5452 0.7853 0.7050 0.052 Uiso 0.50 1 calc PR A 2
C28B C 0.5209(6) 0.5863(17) 0.6651(6) 0.041(3) Uani 0.50 1 d P A 2
H28D H 0.5291 0.6117 0.6296 0.061 Uiso 0.50 1 calc PR A 2
H28E H 0.4877 0.5246 0.6533 0.061 Uiso 0.50 1 calc PR A 2
H28F H 0.5520 0.5313 0.6933 0.061 Uiso 0.50 1 calc PR A 2

loop_
_atom_site_aniso_label
_atom_site_aniso_U_11
_atom_site_aniso_U_22
_atom_site_aniso_U_33
_atom_site_aniso_U_23
_atom_site_aniso_U_13
_atom_site_aniso_U_12
Au1 0.01371(9) 0.01917(10) 0.02034(10) 0.00167(9) 0.00761(7) 0.00195(9)
Br1 0.0199(2) 0.0268(3) 0.0179(2) 0.0016(2) 0.00583(19) 0.0021(2)
P1 0.0134(6) 0.0193(6) 0.0141(6) 0.0020(5) 0.0062(5) 0.0013(5)
P2 0.0120(6) 0.0188(7) 0.0158(6) -0.0009(5) 0.0051(5) 0.0001(5)
C1 0.016(2) 0.024(3) 0.018(2) -0.002(2) 0.009(2) -0.001(2)
C2 0.020(3) 0.037(3) 0.017(3) 0.004(2) 0.006(2) -0.001(2)
C3 0.020(3) 0.054(4) 0.020(3) 0.002(3) 0.005(2) -0.004(3)
C4 0.028(3) 0.051(4) 0.033(3) -0.014(3) 0.017(3) -0.020(3)
C5 0.033(3) 0.026(3) 0.044(4) -0.004(3) 0.028(3) -0.006(3)
C6 0.020(3) 0.025(3) 0.037(3) 0.001(2) 0.018(3) 0.001(2)
C7 0.014(2) 0.022(3) 0.013(2) 0.003(2) 0.003(2) 0.001(2)
C8 0.029(3) 0.029(3) 0.027(3) 0.006(3) 0.017(2) 0.003(3)
C9 0.039(3) 0.024(3) 0.036(3) 0.011(2) 0.020(3) 0.002(2)
C10 0.034(3) 0.032(3) 0.027(3) 0.010(2) 0.015(3) -0.001(3)
C11 0.045(4) 0.035(3) 0.023(3) -0.003(3) 0.025(3) -0.003(3)
C12 0.039(3) 0.025(3) 0.026(3) -0.002(2) 0.018(3) 0.003(3)
C13 0.014(2) 0.020(3) 0.019(3) 0.001(2) 0.008(2) 0.003(2)
C14 0.019(3) 0.020(3) 0.018(3) -0.005(2) 0.006(2) -0.002(2)
C15 0.023(3) 0.023(3) 0.025(3) -0.003(2) 0.010(2) -0.002(2)
C16 0.033(3) 0.037(3) 0.014(3) -0.002(2) 0.001(2) -0.004(3)
C17 0.040(4) 0.064(5) 0.021(3) -0.016(3) 0.014(3) -0.024(3)
C18 0.027(3) 0.091(6) 0.029(3) -0.018(4) 0.017(3) -0.018(4)
C19 0.018(3) 0.062(4) 0.022(3) -0.012(3) 0.008(2) -0.008(3)
C20 0.015(3) 0.023(3) 0.023(3) 0.002(2) 0.008(2) -0.001(2)
C21 0.028(3) 0.027(3) 0.029(3) -0.002(2) 0.009(2) 0.003(2)
C22 0.034(3) 0.020(3) 0.034(3) -0.009(2) 0.006(3) 0.002(2)
C23 0.024(3) 0.017(3) 0.039(3) 0.000(3) 0.008(3) -0.002(2)
C24 0.045(4) 0.027(3) 0.042(4) 0.008(3) 0.026(3) -0.004(3)
C25 0.045(4) 0.024(3) 0.034(3) 0.001(3) 0.025(3) 0.001(3)
C26 0.012(2) 0.019(3) 0.017(2) -0.0011(19) 0.003(2) 0.0024(19)
O1 0.040(4) 0.042(4) 0.046(4) 0.000 0.011(3) 0.000
C27A 0.022(7) 0.047(9) 0.062(11) 0.040(8) -0.025(7) -0.017(7)
C28A 0.051(11) 0.105(17) 0.021(8) 0.015(9) 0.011(7) 0.015(11)
C27B 0.043(10) 0.035(9) 0.040(10) -0.005(7) 0.002(8) 0.009(7)
C28B 0.038(8) 0.055(9) 0.028(7) -0.005(6) 0.012(6) 0.013(7)

loop_
_atom_type_symbol
_atom_type_description
_atom_type_scat_dispersion_real
_atom_type_scat_dispersion_imag
_atom_type_scat_source
C C 0.0033 0.0016 'International Tables Vol C Tables 4.2.6.8 and 6.1.1.4'
H H 0.0000 0.0000 'International Tables Vol C Tables 4.2.6.8 and 6.1.1.4'
P P 0.1023 0.0942 'International Tables Vol C Tables 4.2.6.8 and 6.1.1.4'
Cl Cl 0.1484 0.1585 'International Tables Vol C Tables 4.2.6.8 and 6.1.1.4'
Br Br -0.2901 2.4595 'International Tables Vol C Tables 4.2.6.8 and 6.1.1.4'
Au Au -2.0133 8.8022 'International Tables Vol C Tables 4.2.6.8 and 6.1.1.4'
O O 0.0106 0.0060 'International Tables Vol C Tables 4.2.6.8 and 6.1.1.4'

loop_
_geom_angle_atom_site_label_1
_geom_angle_atom_site_label_2
_geom_angle_atom_site_label_3
_geom_angle
_geom_angle_site_symmetry_1
_geom_angle_site_symmetry_3
P2 Au1 P1 150.67(4) . .
P2 Au1 Br1 100.86(3) . .
P1 Au1 Br1 108.41(3) . .
C13 P1 C1 104.3(2) . .
C13 P1 C7 103.9(2) . .
C1 P1 C7 106.4(2) . .
C13 P1 Au1 119.31(17) . .
C1 P1 Au1 108.15(17) . .
C7 P1 Au1 113.73(16) . .
C20 P2 C14 105.2(2) . .
C20 P2 C26 102.4(2) . .
C14 P2 C26 106.3(2) . .
C20 P2 Au1 114.34(17) . .
C14 P2 Au1 113.22(18) . .
C26 P2 Au1 114.32(16) . .
C2 C1 C6 119.5(5) . .
C2 C1 P1 121.7(4) . .
C6 C1 P1 118.8(4) . .
C1 C2 C3 120.0(6) . .
C1 C2 H2A 120.0 . .
C3 C2 H2A 120.0 . .
C4 C3 C2 120.2(6) . .
C4 C3 H3A 119.9 . .
C2 C3 H3A 119.9 . .
C3 C4 C5 120.6(6) . .
C3 C4 H4A 119.7 . .
C5 C4 H4A 119.7 . .
C4 C5 C6 119.5(6) . .
C4 C5 H5A 120.3 . .
C6 C5 H5A 120.3 . .
C5 C6 C1 120.2(5) . .
C5 C6 H6A 119.9 . .
C1 C6 H6A 119.9 . .
C12 C7 C8 119.0(5) . .
C12 C7 P1 118.6(4) . .
C8 C7 P1 122.3(4) . .
C7 C8 C9 119.8(5) . .
C7 C8 H8A 120.1 . .
C9 C8 H8A 120.1 . .
C10 C9 C8 119.9(5) . .
C10 C9 H9A 120.0 . .
C8 C9 H9A 120.0 . .
C9 C10 C11 120.6(5) . .
C9 C10 H10A 119.7 . .
C11 C10 H10A 119.7 . .
C10 C11 C12 120.0(5) . .
C10 C11 H11A 120.0 . .
C12 C11 H11A 120.0 . .
C7 C12 C11 120.7(5) . .
C7 C12 H12A 119.7 . .
C11 C12 H12A 119.7 . .
C13 C13 P1 111.3(4) 7_556 .
C13 C13 H13A 109.4 7_556 .
P1 C13 H13A 109.4 . .
C13 C13 H13B 109.4 7_556 .
P1 C13 H13B 109.4 . .
H13A C13 H13B 108.0 . .
C19 C14 C15 118.3(5) . .
C19 C14 P2 123.0(4) . .
C15 C14 P2 118.7(4) . .
C16 C15 C14 120.8(5) . .
C16 C15 H15A 119.6 . .
C14 C15 H15A 119.6 . .
C15 C16 C17 120.4(5) . .
C15 C16 H16A 119.8 . .
C17 C16 H16A 119.8 . .
C16 C17 C18 119.5(5) . .
C16 C17 H17A 120.3 . .
C18 C17 H17A 120.3 . .
C19 C18 C17 120.1(6) . .
C19 C18 H18A 120.0 . .
C17 C18 H18A 120.0 . .
C18 C19 C14 120.9(5) . .
C18 C19 H19A 119.6 . .
C14 C19 H19A 119.6 . .
C21 C20 C25 118.3(5) . .
C21 C20 P2 122.9(4) . .
C25 C20 P2 118.7(4) . .
C22 C21 C20 121.0(5) . .
C22 C21 H21A 119.5 . .
C20 C21 H21A 119.5 . .
C23 C22 C21 120.1(5) . .
C23 C22 H22A 119.9 . .
C21 C22 H22A 119.9 . .
C22 C23 C24 120.7(6) . .
C22 C23 H23A 119.7 . .
C24 C23 H23A 119.7 . .
C23 C24 C25 121.0(6) . .
C23 C24 H24A 119.5 . .
C25 C24 H24A 119.5 . .
C24 C25 C20 118.9(5) . .
C24 C25 H25A 120.5 . .
C20 C25 H25A 120.5 . .
C26 C26 P2 112.6(4) 5_566 .
C26 C26 H26A 109.1 5_566 .
P2 C26 H26A 109.1 . .
C26 C26 H26B 109.1 5_566 .
P2 C26 H26B 109.1 . .
H26A C26 H26B 107.8 . .
C27A O1 C27A 69.5(18) 2_656 .
C27A O1 C27B 106.9(13) 2_656 .
C27A O1 C27B 106.9(13) . 2_656
C27B O1 C27B 145.5(13) . 2_656
O1 C27A C28A 102.6(13) . .
O1 C27A H27A 111.3 . .
C28A C27A H27A 111.3 . .
O1 C27A H27B 111.3 . .
C28A C27A H27B 111.3 . .
H27A C27A H27B 109.2 . .
C27A C28A H28A 109.5 . .
C27A C28A H28B 109.5 . .
H28A C28A H28B 109.5 . .
C27A C28A H28C 109.5 . .
H28A C28A H28C 109.5 . .
H28B C28A H28C 109.5 . .
C28B C27B O1 105.7(12) . .
C28B C27B H27C 110.6 . .
O1 C27B H27C 110.6 . .
C28B C27B H27D 110.6 . .
O1 C27B H27D 110.6 . .
H27C C27B H27D 108.7 . .
C27B C28B H28D 109.5 . .
C27B C28B H28E 109.5 . .
H28D C28B H28E 109.5 . .
C27B C28B H28F 109.5 . .
H28D C28B H28F 109.5 . .
H28E C28B H28F 109.5 . .

loop_
_geom_bond_atom_site_label_1
_geom_bond_atom_site_label_2
_geom_bond_distance
_geom_bond_site_symmetry_2
Au1 P2 2.3095(13) .
Au1 P1 2.3118(13) .
Au1 Br1 2.7894(5) .
P1 C13 1.823(5) .
P1 C1 1.825(5) .
P1 C7 1.828(5) .
P2 C20 1.804(5) .
P2 C14 1.816(5) .
P2 C26 1.836(5) .
C1 C2 1.375(7) .
C1 C6 1.390(7) .
C2 C3 1.397(8) .
C2 H2A 0.9500 .
C3 C4 1.361(9) .
C3 H3A 0.9500 .
C4 C5 1.382(9) .
C4 H4A 0.9500 .
C5 C6 1.390(8) .
C5 H5A 0.9500 .
C6 H6A 0.9500 .
C7 C12 1.382(7) .
C7 C8 1.386(7) .
C8 C9 1.404(7) .
C8 H8A 0.9500 .
C9 C10 1.363(8) .
C9 H9A 0.9500 .
C10 C11 1.369(8) .
C10 H10A 0.9500 .
C11 C12 1.382(8) .
C11 H11A 0.9500 .
C12 H12A 0.9500 .
C13 C13 1.524(9) 7_556
C13 H13A 0.9900 .
C13 H13B 0.9900 .
C14 C19 1.390(7) .
C14 C15 1.397(7) .
C15 C16 1.373(7) .
C15 H15A 0.9500 .
C16 C17 1.378(8) .
C16 H16A 0.9500 .
C17 C18 1.393(9) .
C17 H17A 0.9500 .
C18 C19 1.374(8) .
C18 H18A 0.9500 .
C19 H19A 0.9500 .
C20 C21 1.392(7) .
C20 C25 1.394(7) .
C21 C22 1.379(8) .
C21 H21A 0.9500 .
C22 C23 1.342(8) .
C22 H22A 0.9500 .
C23 C24 1.361(8) .
C23 H23A 0.9500 .
C24 C25 1.393(8) .
C24 H24A 0.9500 .
C25 H25A 0.9500 .
C26 C26 1.519(9) 5_566
C26 H26A 0.9900 .
C26 H26B 0.9900 .
O1 C27A 1.361(13) 2_656
O1 C27A 1.361(13) .
O1 C27B 1.586(18) .
O1 C27B 1.586(18) 2_656
C27A C28A 1.65(2) .
C27A H27A 0.9900 .
C27A H27B 0.9900 .
C28A H28A 0.9800 .
C28A H28B 0.9800 .
C28A H28C 0.9800 .
C27B C28B 1.45(2) .
C27B H27C 0.9900 .
C27B H27D 0.9900 .
C28B H28D 0.9800 .
C28B H28E 0.9800 .
C28B H28F 0.9800 .
